data_9011068
loop_
_publ_author_name
'Gazzara, C. P.'
'Middleton, R. M.'
'Weiss, R. J.'
'Hall, E. O.'

_publ_section_title
;
 A refinement of the parameters of alpha manganese
 Localilty: synthetic
 Sample: at T = 298K
;
_journal_name_full 'Acta Crystallographica'
_journal_page_first 859
_journal_page_last 862
_journal_paper_doi 10.1107/S0365110X67001689
_journal_volume 22
_journal_year 1967
_chemical_formula_sum Mn
_chemical_name_common Manganese
_chemical_name_mineral Manganese-alpha
_space_group_IT_number 217
_symmetry_space_group_name_Hall 'I -4 2 3'
_symmetry_space_group_name_H-M 'I -4 3 m'
_cell_angle_alpha 90
_cell_angle_beta 90
_cell_angle_gamma 90
_cell_length_a 8.9125
_cell_length_b 8.9125
_cell_length_c 8.9125
_cell_formula_units_Z 58
_cell_volume 707.944
_database_code_amcsd 0009311
_diffrn_ambient_temperature 298
_exptl_crystal_density_diffrn 7.474
_cod_database_code 9011068

loop_
_space_group_symop_operation_xyz
x,y,z
1/2+x,1/2+y,1/2+z
-z,x,-y
1/2-z,1/2+x,1/2-y
-y,z,-x
1/2-y,1/2+z,1/2-x
-x,y,-z
1/2-x,1/2+y,1/2-z
x,-z,-y
1/2+x,1/2-z,1/2-y
z,-y,-x
1/2+z,1/2-y,1/2-x
y,-x,-z
1/2+y,1/2-x,1/2-z
x,z,y
1/2+x,1/2+z,1/2+y
z,y,x
1/2+z,1/2+y,1/2+x
y,x,z
1/2+y,1/2+x,1/2+z
-z,-x,y
1/2-z,1/2-x,1/2+y
-y,-z,x
1/2-y,1/2-z,1/2+x
-x,-y,z
1/2-x,1/2-y,1/2+z
z,-x,-y
1/2+z,1/2-x,1/2-y
y,-z,-x
1/2+y,1/2-z,1/2-x
x,-y,-z
1/2+x,1/2-y,1/2-z
-x,z,-y
1/2-x,1/2+z,1/2-y
-z,y,-x
1/2-z,1/2+y,1/2-x
-y,x,-z
1/2-y,1/2+x,1/2-z
-x,-z,y
1/2-x,1/2-z,1/2+y
-z,-y,x
1/2-z,1/2-y,1/2+x
-y,-x,z
1/2-y,1/2-x,1/2+z
z,x,y
1/2+z,1/2+x,1/2+y
y,z,x
1/2+y,1/2+z,1/2+x

loop_
_atom_site_label
_atom_site_fract_x
_atom_site_fract_y
_atom_site_fract_z
_atom_site_U_iso_or_equiv
Mn1 0.00000 0.00000 0.00000 0.00564
Mn2 0.31600 0.31600 0.31600 0.00564
Mn3 0.35600 0.35600 0.03400 0.00564
Mn4 0.08900 0.08900 0.28200 0.00564

loop_
_cod_related_entry_id
_cod_related_entry_database
_cod_related_entry_code
1 ChemSpider 22372
2 AMCSD 0009311
